data_2221485
loop_
_publ_author_name
'Richter, Daniel'
'Kath, John C.'
'Rheingold, Arnold L.'
'DiPasquale, Antonio'
'Yanovsky, Alex'

_publ_section_title
;
 <i>tert</i>-Butyl
 4-(1-methyl-1<i>H</i>-pyrazol-5-yl)piperidine-1-carboxylate
;
_journal_coeditor_code RZ2303
_journal_issue 4
_journal_name_full 'Acta Crystallographica Section E'
_journal_page_first o870
_journal_paper_doi 10.1107/S1600536809010332
_journal_volume 65
_journal_year 2009
_chemical_formula_iupac 'C14 H23 N3 O2'
_chemical_formula_moiety 'C14 H23 N3 O2'
_chemical_formula_sum 'C14 H23 N3 O2'
_chemical_formula_weight 265.35
_chemical_name_common 0110422-0159-002
_chemical_name_systematic
;
<i>tert</i>-Butyl 4-(1-methyl-1<i>H</i>-pyrazol-5-yl)piperidine-1-carboxylate
;
_space_group_IT_number 14
_symmetry_cell_setting monoclinic
_symmetry_space_group_name_Hall '-P 2ybc'
_symmetry_space_group_name_H-M 'P 1 21/c 1'
_atom_sites_solution_hydrogens geom
_atom_sites_solution_primary direct
_atom_sites_solution_secondary difmap
_cell_angle_alpha 90.00
_cell_angle_beta 100.224(3)
_cell_angle_gamma 90.00
_cell_formula_units_Z 4
_cell_length_a 11.356(3)
_cell_length_b 11.735(3)
_cell_length_c 11.245(2)
_cell_measurement_reflns_used 4631
_cell_measurement_temperature 198(2)
_cell_measurement_theta_max 26.9
_cell_measurement_theta_min 2.5
_cell_volume 1474.7(6)
_computing_cell_refinement 'SAINT (Bruker, 1997)'
_computing_data_collection 'SMART (Bruker, 1997)'
_computing_data_reduction 'SAINT (Bruker, 1997)'
_computing_molecular_graphics 'ORTEP-32 (Farrugia, 1997)'
_computing_publication_material 'WinGX (Farrugia, 1999)'
_computing_structure_refinement 'SHELXL97 (Sheldrick, 2008)'
_computing_structure_solution 'SIR2004 (Burla <i>et al.</i>,  2005)'
_diffrn_ambient_temperature 198(2)
_diffrn_measured_fraction_theta_full 0.995
_diffrn_measured_fraction_theta_max 0.894
_diffrn_measurement_device_type 'Siemens P4 APEX CCD area-detector'
_diffrn_measurement_method '\f and \w'
_diffrn_radiation_monochromator graphite
_diffrn_radiation_source 'fine-focus sealed tube'
_diffrn_radiation_type MoK\a
_diffrn_radiation_wavelength 0.71073
_diffrn_reflns_av_R_equivalents 0.063
_diffrn_reflns_av_sigmaI/netI 0.052
_diffrn_reflns_limit_h_max 15
_diffrn_reflns_limit_h_min -14
_diffrn_reflns_limit_k_max 15
_diffrn_reflns_limit_k_min -15
_diffrn_reflns_limit_l_max 5
_diffrn_reflns_limit_l_min -13
_diffrn_reflns_number 14589
_diffrn_reflns_theta_full 25.0
_diffrn_reflns_theta_max 28.2
_diffrn_reflns_theta_min 1.8
_exptl_absorpt_coefficient_mu 0.081
_exptl_absorpt_correction_T_max 0.995
_exptl_absorpt_correction_T_min 0.990
_exptl_absorpt_correction_type multi-scan
_exptl_absorpt_process_details '(SADABS; Bruker, 2001)'
_exptl_crystal_colour colorless
_exptl_crystal_density_diffrn 1.195
_exptl_crystal_density_method 'not measured'
_exptl_crystal_description block
_exptl_crystal_F_000 576
_exptl_crystal_size_max 0.12
_exptl_crystal_size_mid 0.12
_exptl_crystal_size_min 0.06
_refine_diff_density_max 0.28
_refine_diff_density_min -0.17
_refine_ls_extinction_method none
_refine_ls_goodness_of_fit_ref 1.03
_refine_ls_hydrogen_treatment constr
_refine_ls_matrix_type full
_refine_ls_number_parameters 176
_refine_ls_number_reflns 3253
_refine_ls_number_restraints 0
_refine_ls_restrained_S_all 1.03
_refine_ls_R_factor_all 0.085
_refine_ls_R_factor_gt 0.055
_refine_ls_shift/su_max 0.001
_refine_ls_shift/su_max_lt 0.001
_refine_ls_shift/su_mean 0.000
_refine_ls_structure_factor_coef Fsqd
_refine_ls_weighting_details 'calc w=1/[\s^2^(Fo^2^)+(0.0866P)^2^+0.0739P] where P=(Fo^2^+2Fc^2^)/3'
_refine_ls_weighting_scheme calc
_refine_ls_wR_factor_gt 0.143
_refine_ls_wR_factor_ref 0.162
_reflns_number_gt 2157
_reflns_number_total 3253
_reflns_threshold_expression I>2\s(I)
_cod_data_source_file rz2303.cif
_cod_data_source_block I
_cod_depositor_comments
;
The following automatic conversions were performed:
'_symmetry_cell_setting' value 'Monoclinic' changed to 'monoclinic'
according to '/home/saulius/struct/CIF-dictionaries/cif_core.dic'
dictionary named 'cif_core.dic' version 2.4.1 from 2010-06-29.

Automatic conversion script
Id: cif_fix_enum 1527 2010-12-29 10:47:43Z saulius 

The following automatic conversions were performed:

'_symmetry_cell_setting' value 'Monoclinic' changed to 'monoclinic'
according to /home/saulius/struct/CIF-dictionaries/cif_core.dic
dictionary named 'cif_core.dic' version 2.4.1 from 2010-06-29.

Automatic conversion script
Id: cif_fix_values 1715 2011-07-08 13:25:40Z adriana 
;
_cod_original_cell_volume 1474.8(6)
_cod_original_sg_symbol_H-M 'P 21/c'
_cod_database_code 2221485
_cod_database_fobs_code 2221485

loop_
_symmetry_equiv_pos_as_xyz
'x, y, z'
'-x, y+1/2, -z+1/2'
'-x, -y, -z'
'x, -y-1/2, z-1/2'

loop_
_atom_site_type_symbol
_atom_site_label
_atom_site_fract_x
_atom_site_fract_y
_atom_site_fract_z
_atom_site_U_iso_or_equiv
_atom_site_adp_type
_atom_site_calc_flag
_atom_site_refinement_flags
_atom_site_occupancy
_atom_site_disorder_assembly
_atom_site_disorder_group
C C1 0.47096(16) 0.26958(14) 0.23649(18) 0.0443(5) Uani d . 1 . .
H H1A 0.5242 0.3157 0.2974 0.053 Uiso calc R 1 . .
H H1B 0.3968 0.3136 0.2091 0.053 Uiso calc R 1 . .
C C2 0.53249(16) 0.24635(14) 0.12987(18) 0.0446(4) Uani d . 1 . .
H H2A 0.5568 0.3196 0.0978 0.054 Uiso calc R 1 . .
H H2B 0.4754 0.2087 0.0650 0.054 Uiso calc R 1 . .
C C3 0.64312(15) 0.17030(14) 0.16493(17) 0.0415(4) Uani d . 1 . .
H H3 0.7022 0.2119 0.2262 0.050 Uiso calc R 1 . .
C C4 0.60673(17) 0.06158(14) 0.22336(18) 0.0460(5) Uani d . 1 . .
H H4A 0.5525 0.0165 0.1623 0.055 Uiso calc R 1 . .
H H4B 0.6789 0.0150 0.2521 0.055 Uiso calc R 1 . .
C C5 0.54446(17) 0.08740(16) 0.32860(19) 0.0510(5) Uani d . 1 . .
H H5A 0.5171 0.0154 0.3606 0.061 Uiso calc R 1 . .
H H5B 0.6016 0.1243 0.3940 0.061 Uiso calc R 1 . .
C C6 0.70107(14) 0.14487(14) 0.05859(17) 0.0420(4) Uani d . 1 . .
C C7 0.68977(17) 0.05354(15) -0.01942(18) 0.0480(5) Uani d . 1 . .
H H7 0.6425 -0.0129 -0.0166 0.058 Uiso calc R 1 . .
C C8 0.76220(19) 0.07921(17) -0.10319(19) 0.0558(5) Uani d . 1 . .
H H8 0.7718 0.0307 -0.1684 0.067 Uiso calc R 1 . .
C C9 0.82255(17) 0.32615(16) 0.0698(2) 0.0564(5) Uani d . 1 . .
H H9A 0.8848 0.3545 0.0272 0.085 Uiso calc R 1 . .
H H9B 0.8564 0.3156 0.1555 0.085 Uiso calc R 1 . .
H H9C 0.7569 0.3814 0.0618 0.085 Uiso calc R 1 . .
C C10 0.34339(16) 0.14793(15) 0.34221(18) 0.0454(5) Uani d . 1 . .
C C11 0.15104(16) 0.23821(15) 0.35928(18) 0.0463(5) Uani d . 1 . .
C C12 0.07212(18) 0.14266(17) 0.2992(2) 0.0583(5) Uani d . 1 . .
H H12A 0.0699 0.1451 0.2117 0.088 Uiso calc R 1 . .
H H12B -0.0091 0.1520 0.3160 0.088 Uiso calc R 1 . .
H H12C 0.1046 0.0692 0.3310 0.088 Uiso calc R 1 . .
C C13 0.16876(19) 0.2322(2) 0.4953(2) 0.0613(6) Uani d . 1 . .
H H13A 0.1967 0.1559 0.5222 0.092 Uiso calc R 1 . .
H H13B 0.0927 0.2480 0.5218 0.092 Uiso calc R 1 . .
H H13C 0.2284 0.2889 0.5302 0.092 Uiso calc R 1 . .
C C14 0.10122(16) 0.35355(16) 0.3152(2) 0.0525(5) Uani d . 1 . .
H H14A 0.1540 0.4138 0.3546 0.079 Uiso calc R 1 . .
H H14B 0.0212 0.3630 0.3351 0.079 Uiso calc R 1 . .
H H14C 0.0962 0.3585 0.2275 0.079 Uiso calc R 1 . .
N N1 0.44168(12) 0.16258(11) 0.29133(15) 0.0440(4) Uani d . 1 . .
N N2 0.77748(13) 0.21780(12) 0.01773(15) 0.0458(4) Uani d . 1 . .
N N3 0.81639(14) 0.17886(14) -0.08198(16) 0.0543(5) Uani d . 1 . .
O O1 0.32504(12) 0.06460(12) 0.40018(13) 0.0588(4) Uani d . 1 . .
O O2 0.26749(11) 0.23697(10) 0.31802(12) 0.0475(4) Uani d . 1 . .

loop_
_atom_site_aniso_label
_atom_site_aniso_U_11
_atom_site_aniso_U_22
_atom_site_aniso_U_33
_atom_site_aniso_U_12
_atom_site_aniso_U_13
_atom_site_aniso_U_23
C1 0.0469(10) 0.0301(9) 0.0581(13) -0.0007(7) 0.0151(8) 0.0013(8)
C2 0.0499(10) 0.0311(8) 0.0540(12) 0.0023(7) 0.0127(8) 0.0036(8)
C3 0.0438(9) 0.0338(8) 0.0470(12) -0.0004(7) 0.0082(8) -0.0029(8)
C4 0.0483(10) 0.0358(9) 0.0546(12) 0.0050(7) 0.0110(8) 0.0044(8)
C5 0.0524(11) 0.0447(10) 0.0575(13) 0.0096(8) 0.0141(9) 0.0113(9)
C6 0.0416(9) 0.0358(9) 0.0478(12) 0.0056(7) 0.0060(8) 0.0026(8)
C7 0.0569(11) 0.0353(9) 0.0513(12) 0.0047(8) 0.0081(9) -0.0043(8)
C8 0.0687(13) 0.0481(11) 0.0515(13) 0.0151(10) 0.0131(10) -0.0046(9)
C9 0.0516(11) 0.0455(11) 0.0737(15) -0.0084(8) 0.0151(10) -0.0055(10)
C10 0.0502(10) 0.0382(10) 0.0478(12) -0.0027(8) 0.0089(8) -0.0008(8)
C11 0.0439(10) 0.0493(11) 0.0483(12) -0.0036(8) 0.0150(8) -0.0024(8)
C12 0.0547(11) 0.0539(12) 0.0677(15) -0.0089(9) 0.0144(10) -0.0050(10)
C13 0.0612(13) 0.0716(15) 0.0534(14) -0.0026(10) 0.0167(10) -0.0002(11)
C14 0.0455(10) 0.0532(12) 0.0595(14) 0.0012(8) 0.0117(9) -0.0057(9)
N1 0.0465(8) 0.0341(7) 0.0533(10) 0.0032(6) 0.0141(7) 0.0047(7)
N2 0.0480(8) 0.0383(8) 0.0530(10) 0.0031(6) 0.0145(7) -0.0004(7)
N3 0.0592(10) 0.0511(10) 0.0565(12) 0.0107(8) 0.0208(8) 0.0020(8)
O1 0.0623(9) 0.0479(8) 0.0700(11) -0.0008(6) 0.0220(7) 0.0149(7)
O2 0.0457(7) 0.0441(7) 0.0558(9) 0.0029(5) 0.0174(6) 0.0066(6)

loop_
_atom_type_symbol
_atom_type_description
_atom_type_scat_dispersion_real
_atom_type_scat_dispersion_imag
_atom_type_scat_source
C C 0.0033 0.0016 'International Tables Vol C Tables 4.2.6.8 and 6.1.1.4'
H H 0.0000 0.0000 'International Tables Vol C Tables 4.2.6.8 and 6.1.1.4'
N N 0.0061 0.0033 'International Tables Vol C Tables 4.2.6.8 and 6.1.1.4'
O O 0.0106 0.0060 'International Tables Vol C Tables 4.2.6.8 and 6.1.1.4'

loop_
_geom_angle_atom_site_label_1
_geom_angle_atom_site_label_2
_geom_angle_atom_site_label_3
_geom_angle_site_symmetry_1
_geom_angle_site_symmetry_3
_geom_angle
_geom_angle_publ_flag
N1 C1 C2 . . 110.50(14) ?
N1 C1 H1A . . 109.6 ?
C2 C1 H1A . . 109.6 ?
N1 C1 H1B . . 109.6 ?
C2 C1 H1B . . 109.6 ?
H1A C1 H1B . . 108.1 ?
C1 C2 C3 . . 111.88(15) ?
C1 C2 H2A . . 109.2 ?
C3 C2 H2A . . 109.2 ?
C1 C2 H2B . . 109.2 ?
C3 C2 H2B . . 109.2 ?
H2A C2 H2B . . 107.9 ?
C6 C3 C4 . . 111.67(14) ?
C6 C3 C2 . . 111.56(15) ?
C4 C3 C2 . . 108.97(14) ?
C6 C3 H3 . . 108.2 ?
C4 C3 H3 . . 108.2 ?
C2 C3 H3 . . 108.2 ?
C5 C4 C3 . . 111.68(14) ?
C5 C4 H4A . . 109.3 ?
C3 C4 H4A . . 109.3 ?
C5 C4 H4B . . 109.3 ?
C3 C4 H4B . . 109.3 ?
H4A C4 H4B . . 107.9 ?
N1 C5 C4 . . 110.87(15) ?
N1 C5 H5A . . 109.5 ?
C4 C5 H5A . . 109.5 ?
N1 C5 H5B . . 109.5 ?
C4 C5 H5B . . 109.5 ?
H5A C5 H5B . . 108.1 ?
N2 C6 C7 . . 105.57(17) ?
N2 C6 C3 . . 122.99(15) ?
C7 C6 C3 . . 131.39(16) ?
C6 C7 C8 . . 105.30(17) ?
C6 C7 H7 . . 127.4 ?
C8 C7 H7 . . 127.4 ?
N3 C8 C7 . . 112.44(17) ?
N3 C8 H8 . . 123.8 ?
C7 C8 H8 . . 123.8 ?
N2 C9 H9A . . 109.5 ?
N2 C9 H9B . . 109.5 ?
H9A C9 H9B . . 109.5 ?
N2 C9 H9C . . 109.5 ?
H9A C9 H9C . . 109.5 ?
H9B C9 H9C . . 109.5 ?
O1 C10 O2 . . 124.54(17) ?
O1 C10 N1 . . 124.25(17) ?
O2 C10 N1 . . 111.19(15) ?
O2 C11 C13 . . 110.63(16) ?
O2 C11 C14 . . 102.07(14) ?
C13 C11 C14 . . 110.36(16) ?
O2 C11 C12 . . 110.10(15) ?
C13 C11 C12 . . 112.29(17) ?
C14 C11 C12 . . 110.95(17) ?
C11 C12 H12A . . 109.5 ?
C11 C12 H12B . . 109.5 ?
H12A C12 H12B . . 109.5 ?
C11 C12 H12C . . 109.5 ?
H12A C12 H12C . . 109.5 ?
H12B C12 H12C . . 109.5 ?
C11 C13 H13A . . 109.5 ?
C11 C13 H13B . . 109.5 ?
H13A C13 H13B . . 109.5 ?
C11 C13 H13C . . 109.5 ?
H13A C13 H13C . . 109.5 ?
H13B C13 H13C . . 109.5 ?
C11 C14 H14A . . 109.5 ?
C11 C14 H14B . . 109.5 ?
H14A C14 H14B . . 109.5 ?
C11 C14 H14C . . 109.5 ?
H14A C14 H14C . . 109.5 ?
H14B C14 H14C . . 109.5 ?
C10 N1 C1 . . 123.62(14) ?
C10 N1 C5 . . 118.57(15) ?
C1 N1 C5 . . 114.12(14) ?
N3 N2 C6 . . 112.94(15) ?
N3 N2 C9 . . 118.98(15) ?
C6 N2 C9 . . 128.05(17) ?
C8 N3 N2 . . 103.74(15) ?
C10 O2 C11 . . 121.27(13) ?

loop_
_geom_bond_atom_site_label_1
_geom_bond_atom_site_label_2
_geom_bond_site_symmetry_2
_geom_bond_distance
_geom_bond_publ_flag
C1 N1 . 1.463(2) ?
C1 C2 . 1.516(3) ?
C1 H1A . 0.9900 ?
C1 H1B . 0.9900 ?
C2 C3 . 1.534(2) ?
C2 H2A . 0.9900 ?
C2 H2B . 0.9900 ?
C3 C6 . 1.494(3) ?
C3 C4 . 1.525(2) ?
C3 H3 . 1.0000 ?
C4 C5 . 1.513(3) ?
C4 H4A . 0.9900 ?
C4 H4B . 0.9900 ?
C5 N1 . 1.464(2) ?
C5 H5A . 0.9900 ?
C5 H5B . 0.9900 ?
C6 N2 . 1.356(2) ?
C6 C7 . 1.377(2) ?
C7 C8 . 1.389(3) ?
C7 H7 . 0.9500 ?
C8 N3 . 1.323(3) ?
C8 H8 . 0.9500 ?
C9 N2 . 1.454(2) ?
C9 H9A . 0.9800 ?
C9 H9B . 0.9800 ?
C9 H9C . 0.9800 ?
C10 O1 . 1.214(2) ?
C10 O2 . 1.351(2) ?
C10 N1 . 1.353(2) ?
C11 O2 . 1.477(2) ?
C11 C13 . 1.508(3) ?
C11 C14 . 1.516(3) ?
C11 C12 . 1.517(3) ?
C12 H12A . 0.9800 ?
C12 H12B . 0.9800 ?
C12 H12C . 0.9800 ?
C13 H13A . 0.9800 ?
C13 H13B . 0.9800 ?
C13 H13C . 0.9800 ?
C14 H14A . 0.9800 ?
C14 H14B . 0.9800 ?
C14 H14C . 0.9800 ?
N2 N3 . 1.355(2) ?

loop_
_cod_related_entry_id
_cod_related_entry_database
_cod_related_entry_code
1 ChemSpider 24742014
